data_4347942
loop_
_publ_author_name
'Aguirrechu-Comer\'on, Amagoia'
'Hern\'andez-Molina, Rita'
'Rodr\'iguez-Hern\'andez, Pl\'acida'
'Mu\~noz, Alfonso'
'Rodr\'iguez-Mendoza, Ulises R'
'Lav\'in, V\?\'ictor'
'Angel, Ross J.'
'Gonzalez-Platas, Javier'

_publ_section_title
;
 Experimental and ab Initio Study of
 Catena(bis(\m2-iodo)-6-methylquinoline-copper(I)) under Pressure:
 Synthesis, Crystal Structure, Electronic, and Luminescence Properties.
;
_journal_issue 15
_journal_name_full 'Inorganic chemistry'
_journal_page_first 7476
_journal_page_last 7484
_journal_paper_doi 10.1021/acs.inorgchem.6b00796
_journal_volume 55
_journal_year 2016
_chemical_formula_moiety 'C10 H9 Cu I N'
_chemical_formula_sum 'C10 H9 Cu I N'
_chemical_formula_weight 333.62
_space_group_crystal_system triclinic
_space_group_IT_number 2
_space_group_name_Hall '-P 1'
_space_group_name_H-M_alt 'P -1'
_atom_sites_solution_hydrogens geom
_atom_sites_solution_primary direct
_audit_creation_date 2016-03-11
_audit_creation_method
;
Olex2 1.2
(compiled 2016.02.19 svn.r3266 for OlexSys, GUI svn.r5155)
;
_cell_angle_alpha 88.815(15)
_cell_angle_beta 86.218(15)
_cell_angle_gamma 80.014(15)
_cell_formula_units_Z 2
_cell_length_a 4.2218(5)
_cell_length_b 9.5636(18)
_cell_length_c 10.291(2)
_cell_measurement_reflns_used 1524
_cell_measurement_temperature 298(1)
_cell_measurement_theta_max 27.8550
_cell_measurement_theta_min 4.4790
_cell_volume 408.30(12)
_computing_cell_refinement 'CrysAlisPro 1.171.38.41l (Rigaku OD, 2015)'
_computing_data_collection 'CrysAlisPro 1.171.38.41l (Rigaku OD, 2015)'
_computing_data_reduction 'CrysAlisPro 1.171.38.41l (Rigaku OD, 2015)'
_computing_molecular_graphics 'Olex2 (Dolomanov et al., 2009)'
_computing_publication_material 'Olex2 (Dolomanov et al., 2009)'
_computing_structure_refinement 'ShelXL (Sheldrick, 2015)'
_computing_structure_solution 'ShelXT (Sheldrick, 2015)'
_diffrn_ambient_pressure 3660000(50000)
_diffrn_ambient_temperature 298(1)
_diffrn_detector 'CCD plate'
_diffrn_detector_area_resol_mean 8.1268
_diffrn_detector_type EosS2
_diffrn_measured_fraction_theta_full 0.352
_diffrn_measured_fraction_theta_max 0.318
_diffrn_measurement_details
;
List of Runs (angles in degrees, time in seconds):

  # Type    Start    End  Width  t~exp~   \w     \q     \k     \f   Frames
--------------------------------------------------------------------------
  1  \w    -20.00   5.00   0.50   10.00    --   26.32  39.00 -12.00   50
  2  \w      6.00  31.00   0.50   10.00    --   26.32  26.00  -7.00   50
  3  \w    -22.00   4.00   0.50   10.00    --   26.32  97.00 -35.00   52
  4  \w    -46.00 -17.00   0.50   10.00    --   26.32 134.00 -57.00   58
  5  \w    -38.00 -13.00   0.50   10.00    --  -27.10  77.00 -30.00   50
  6  \w     -6.00  22.00   0.50   10.00    --  -27.10  13.00  -3.00   56
  7  \w    -11.00  15.00   0.50   10.00    --  -27.10 -39.00  12.00   52
  8  \w    -20.00   9.00   0.50   10.00    --  -27.10 -53.00  17.00   58
  9  \w    -44.00 -12.00   0.50   10.00    --  -27.10  13.00  -3.00   64
 10  \w    -32.00  -6.00   0.50   10.00    --   26.32  26.00  -7.00   52
 11  \w     -9.00  55.00   0.50   10.00    --   26.32 -53.00-162.00  128
 12  \w     58.00  96.00   0.50   10.00    --   26.32-134.00-123.00   76
 13  \w    -46.00 -17.00   0.50   10.00    --   26.32 134.00 123.00   58
 14  \w    -20.00  24.00   0.50   10.00    --   26.32  39.00 167.00   88
 15  \w    -52.00   7.00   0.50   10.00    --  -27.10  39.00 167.00  118
 16  \w   -109.00 -69.00   0.50   10.00    --  -27.10 178.00 -90.00   80
 17  \w    -23.00  20.00   0.50   10.00    --  -27.10 -39.00-167.00   86
;
_diffrn_measurement_device 'four-circle diffractometer'
_diffrn_measurement_device_type 'SuperNova, Dualflex, EosS2'
_diffrn_measurement_method '\w scans'
_diffrn_orient_matrix_type 'CrysAlisPro convention (1999,Acta A55,543-557)'
_diffrn_orient_matrix_UB_11 -0.0158114000
_diffrn_orient_matrix_UB_12 0.0570678000
_diffrn_orient_matrix_UB_13 -0.0455641000
_diffrn_orient_matrix_UB_21 0.0442013000
_diffrn_orient_matrix_UB_22 -0.0488749000
_diffrn_orient_matrix_UB_23 -0.0516806000
_diffrn_orient_matrix_UB_31 -0.1643638000
_diffrn_orient_matrix_UB_32 -0.0051255000
_diffrn_orient_matrix_UB_33 -0.0049643000
_diffrn_radiation_monochromator graphite
_diffrn_radiation_probe x-ray
_diffrn_radiation_type MoK\a
_diffrn_radiation_wavelength 0.71073
_diffrn_reflns_av_R_equivalents 0.0632
_diffrn_reflns_av_unetI/netI 0.0457
_diffrn_reflns_Laue_measured_fraction_full 0.352
_diffrn_reflns_Laue_measured_fraction_max 0.318
_diffrn_reflns_limit_h_max 5
_diffrn_reflns_limit_h_min -5
_diffrn_reflns_limit_k_max 10
_diffrn_reflns_limit_k_min -9
_diffrn_reflns_limit_l_max 11
_diffrn_reflns_limit_l_min -11
_diffrn_reflns_number 2787
_diffrn_reflns_point_group_measured_fraction_full 0.352
_diffrn_reflns_point_group_measured_fraction_max 0.318
_diffrn_reflns_theta_full 25.242
_diffrn_reflns_theta_max 27.956
_diffrn_reflns_theta_min 2.921
_diffrn_source 'fine-focus sealed X-ray tube'
_diffrn_source_type 'Enhance (Mo) X-ray Source'
_exptl_absorpt_coefficient_mu 6.392
_exptl_absorpt_correction_T_max 1.00000
_exptl_absorpt_correction_T_min 0.76183
_exptl_absorpt_correction_type multi-scan
_exptl_absorpt_process_details
;
CrysAlisPro 1.171.38.41l (Rigaku Oxford Diffraction, 2015)
Empirical absorption correction using spherical harmonics,
 implemented in SCALE3 ABSPACK scaling algorithm.
;
_exptl_crystal_colour yellow
_exptl_crystal_colour_primary yellow
_exptl_crystal_density_diffrn 2.714
_exptl_crystal_description plate
_exptl_crystal_F_000 316
_exptl_crystal_size_max 0.157
_exptl_crystal_size_mid 0.067
_exptl_crystal_size_min 0.05
_refine_diff_density_max 0.914
_refine_diff_density_min -0.740
_refine_diff_density_rms 0.185
_refine_ls_extinction_coef 0.014(4)
_refine_ls_extinction_expression Fc^*^=kFc[1+0.001xFc^2^\l^3^/sin(2\q)]^-1/4^
_refine_ls_extinction_method 'SHELXL-2014/7 (Sheldrick 2014'
_refine_ls_goodness_of_fit_ref 1.155
_refine_ls_hydrogen_treatment constr
_refine_ls_matrix_type full
_refine_ls_number_parameters 65
_refine_ls_number_reflns 627
_refine_ls_number_restraints 0
_refine_ls_restrained_S_all 1.155
_refine_ls_R_factor_all 0.0486
_refine_ls_R_factor_gt 0.0397
_refine_ls_shift/su_max 0.000
_refine_ls_shift/su_mean 0.000
_refine_ls_structure_factor_coef Fsqd
_refine_ls_weighting_details 'w=1/[\s^2^(Fo^2^)+(0.0725P)^2^+1.6715P] where P=(Fo^2^+2Fc^2^)/3'
_refine_ls_weighting_scheme calc
_refine_ls_wR_factor_gt 0.0978
_refine_ls_wR_factor_ref 0.1253
_reflns_Friedel_coverage 0.000
_reflns_number_gt 567
_reflns_number_total 627
_reflns_threshold_expression 'I > 2\s(I)'
_cod_data_source_file ic6b00796_si_001.cif
_cod_data_source_block CuI_11_366GPa
_cod_original_cell_volume 408.31(12)
_cod_database_code 4347942
_shelx_space_group_comment
;
The symmetry employed for this shelxl refinement is uniquely defined
by the following loop, which should always be used as a source of
symmetry information in preference to the above space-group names.
They are only intended as comments.
;
_reflns_odcompleteness_completeness 35.01
_reflns_odcompleteness_iscentric 1
_reflns_odcompleteness_theta 26.32
_olex2_refinement_description
;
1. Fixed Uiso
 At 1.2 times of:
  All C(H) groups
 At 1.5 times of:
  All C(H,H,H) groups
2.a Aromatic/amide H refined with riding coordinates:
 C1(H1), C8(H8), C5(H5), C2(H2), C7(H7), C3(H3)
2.b Idealised Me refined as rotating group:
 C10(H10A,H10B,H10C)
;
_shelx_shelxl_version_number 2014/7
_olex2_submission_special_instructions 'No special instructions were received'
_oxdiff_exptl_absorpt_empirical_details
;
Empirical correction (ABSPACK) includes:
- Absorption correction using spherical harmonics
- Frame scaling
;
_oxdiff_exptl_absorpt_empirical_full_max 2.597
_oxdiff_exptl_absorpt_empirical_full_min 0.405

loop_
_space_group_symop_operation_xyz
'x, y, z'
'-x, -y, -z'

loop_
_atom_site_label
_atom_site_type_symbol
_atom_site_fract_x
_atom_site_fract_y
_atom_site_fract_z
_atom_site_U_iso_or_equiv
_atom_site_adp_type
_atom_site_occupancy
_atom_site_site_symmetry_order
_atom_site_calc_flag
_atom_site_refinement_flags_posn
I1 I 1.34591(17) 0.34379(19) 0.11984(16) 0.0168(17) Uani 1 1 d .
Cu1 Cu 1.1698(4) 0.6017(4) 0.0319(3) 0.032(3) Uani 1 1 d .
N1 N 1.004(2) 0.763(2) 0.155(2) 0.016(2) Uiso 1 1 d .
C9 C 0.765(3) 0.752(3) 0.255(2) 0.013(2) Uiso 1 1 d .
C4 C 0.597(3) 0.881(3) 0.318(2) 0.014(2) Uiso 1 1 d .
C1 C 1.080(3) 0.889(3) 0.126(2) 0.016(2) Uiso 1 1 d .
H1 H 1.2469 0.8940 0.0636 0.020 Uiso 1 1 calc R
C8 C 0.674(3) 0.622(3) 0.287(3) 0.018(3) Uiso 1 1 d .
H8 H 0.7745 0.5406 0.2426 0.021 Uiso 1 1 calc R
C5 C 0.370(3) 0.869(3) 0.410(2) 0.013(2) Uiso 1 1 d .
H5 H 0.2588 0.9507 0.4500 0.015 Uiso 1 1 calc R
C2 C 0.919(3) 1.017(3) 0.186(2) 0.019(3) Uiso 1 1 d .
H2 H 0.9826 1.1024 0.1619 0.023 Uiso 1 1 calc R
C6 C 0.290(3) 0.736(3) 0.450(2) 0.015(2) Uiso 1 1 d .
C7 C 0.449(3) 0.612(3) 0.380(2) 0.017(2) Uiso 1 1 d .
H7 H 0.3908 0.5247 0.3999 0.020 Uiso 1 1 calc R
C3 C 0.684(3) 1.015(3) 0.274(2) 0.016(2) Uiso 1 1 d .
H3 H 0.5721 1.0998 0.3085 0.019 Uiso 1 1 calc R
C10 C 0.066(3) 0.721(3) 0.558(3) 0.023(3) Uiso 1 1 d .
H10A H 0.1807 0.6788 0.6305 0.035 Uiso 1 1 calc GR
H10B H -0.0805 0.6609 0.5336 0.035 Uiso 1 1 calc GR
H10C H -0.0536 0.8124 0.5823 0.035 Uiso 1 1 calc GR

loop_
_atom_site_aniso_label
_atom_site_aniso_U_11
_atom_site_aniso_U_22
_atom_site_aniso_U_33
_atom_site_aniso_U_23
_atom_site_aniso_U_13
_atom_site_aniso_U_12
I1 0.0158(5) 0.015(3) 0.019(2) 0.002(3) -0.0005(6) -0.0002(7)
Cu1 0.0311(9) 0.028(6) 0.035(5) -0.013(5) 0.0046(14) -0.0012(15)

loop_
_atom_type_symbol
_atom_type_description
_atom_type_scat_dispersion_real
_atom_type_scat_dispersion_imag
_atom_type_scat_source
C C 0.0033 0.0016 'International Tables Vol C Tables 4.2.6.8 and 6.1.1.4'
H H 0.0000 0.0000 'International Tables Vol C Tables 4.2.6.8 and 6.1.1.4'
Cu Cu 0.3201 1.2651 'International Tables Vol C Tables 4.2.6.8 and 6.1.1.4'
I I -0.4742 1.8119 'International Tables Vol C Tables 4.2.6.8 and 6.1.1.4'
N N 0.0061 0.0033 'International Tables Vol C Tables 4.2.6.8 and 6.1.1.4'

loop_
_exptl_crystal_face_index_h
_exptl_crystal_face_index_k
_exptl_crystal_face_index_l
_exptl_crystal_face_perp_dist
-6 -4 0 0.0595
-2 -9 -10 0.0343
6 2 -3 0.0722
2 9 10 0.0324
0 -10 9 0.0250
0 10 -9 0.0250

loop_
_geom_angle_atom_site_label_1
_geom_angle_atom_site_label_2
_geom_angle_atom_site_label_3
_geom_angle
_geom_angle_site_symmetry_1
_geom_angle_site_symmetry_3
Cu1 I1 Cu1 74.24(9) 2_865 .
Cu1 I1 Cu1 104.39(16) 2_865 2_765
Cu1 I1 Cu1 61.23(9) . 2_765
I1 Cu1 I1 105.76(9) 2_865 .
I1 Cu1 I1 104.39(16) 2_865 2_765
I1 Cu1 I1 118.78(9) . 2_765
I1 Cu1 Cu1 120.65(11) 2_865 2_765
I1 Cu1 Cu1 61.61(17) . 2_765
Cu1 Cu1 I1 57.17(12) 2_765 2_765
N1 Cu1 I1 111.3(6) . 2_865
N1 Cu1 I1 120.9(9) . .
N1 Cu1 I1 94.6(5) . 2_765
N1 Cu1 Cu1 125.0(4) . 2_765
C9 N1 Cu1 121.2(14) . .
C1 N1 Cu1 118.2(13) . .
C1 N1 C9 119.4(13) . .
N1 C9 C4 118(2) . .
C8 C9 N1 121.2(13) . .
C8 C9 C4 120.2(17) . .
C9 C4 C3 118.2(18) . .
C5 C4 C9 118(3) . .
C5 C4 C3 123.8(16) . .
N1 C1 H1 118.4 . .
N1 C1 C2 123.2(18) . .
C2 C1 H1 118.4 . .
C9 C8 H8 119.7 . .
C7 C8 C9 120.6(15) . .
C7 C8 H8 119.7 . .
C4 C5 H5 118.7 . .
C4 C5 C6 122.6(16) . .
C6 C5 H5 118.7 . .
C1 C2 H2 119.6 . .
C3 C2 C1 121(3) . .
C3 C2 H2 119.6 . .
C5 C6 C7 117.3(19) . .
C5 C6 C10 123.1(15) . .
C10 C6 C7 120(3) . .
C8 C7 C6 121(3) . .
C8 C7 H7 119.5 . .
C6 C7 H7 119.5 . .
C4 C3 H3 120.1 . .
C2 C3 C4 119.8(17) . .
C2 C3 H3 120.1 . .
C6 C10 H10A 109.5 . .
C6 C10 H10B 109.5 . .
C6 C10 H10C 109.5 . .
H10A C10 H10B 109.5 . .
H10A C10 H10C 109.5 . .
H10B C10 H10C 109.5 . .

loop_
_geom_bond_atom_site_label_1
_geom_bond_atom_site_label_2
_geom_bond_distance
_geom_bond_site_symmetry_2
I1 Cu1 2.609(3) 2_865
I1 Cu1 2.734(3) 2_765
I1 Cu1 2.611(5) .
Cu1 I1 2.609(3) 2_865
Cu1 I1 2.734(3) 2_765
Cu1 Cu1 2.724(5) 2_765
Cu1 N1 2.018(9) .
N1 C9 1.41(3) .
N1 C1 1.32(4) .
C9 C4 1.452(19) .
C9 C8 1.39(4) .
C4 C5 1.32(3) .
C4 C3 1.45(4) .
C1 H1 0.9300 .
C1 C2 1.42(2) .
C8 H8 0.9300 .
C8 C7 1.32(3) .
C5 H5 0.9300 .
C5 C6 1.41(4) .
C2 H2 0.9300 .
C2 C3 1.30(3) .
C6 C7 1.443(19) .
C6 C10 1.43(3) .
C7 H7 0.9300 .
C3 H3 0.9300 .
C10 H10A 0.9600 .
C10 H10B 0.9600 .
C10 H10C 0.9600 .

loop_
_geom_torsion_atom_site_label_1
_geom_torsion_atom_site_label_2
_geom_torsion_atom_site_label_3
_geom_torsion_atom_site_label_4
_geom_torsion
Cu1 N1 C9 C4 -164.3(15)
Cu1 N1 C9 C8 12(3)
Cu1 N1 C1 C2 164.3(17)
N1 C9 C4 C5 179.3(19)
N1 C9 C4 C3 1(3)
N1 C9 C8 C7 -180(2)
N1 C1 C2 C3 0(3)
C9 N1 C1 C2 -4(3)
C9 C4 C5 C6 1(3)
C9 C4 C3 C2 -4(3)
C9 C8 C7 C6 0(3)
C4 C9 C8 C7 -4(3)
C4 C5 C6 C7 -5(3)
C4 C5 C6 C10 174(2)
C1 N1 C9 C4 3(3)
C1 N1 C9 C8 179(2)
C1 C2 C3 C4 4(3)
C8 C9 C4 C5 3(3)
C8 C9 C4 C3 -176(2)
C5 C4 C3 C2 177(2)
C5 C6 C7 C8 4(3)
C3 C4 C5 C6 180(2)
C10 C6 C7 C8 -175(2)

loop_
_exptl_oxdiff_crystal_face_indexfrac_h
_exptl_oxdiff_crystal_face_indexfrac_k
_exptl_oxdiff_crystal_face_indexfrac_l
_exptl_oxdiff_crystal_face_x
_exptl_oxdiff_crystal_face_y
_exptl_oxdiff_crystal_face_z
-5.8950 -4.0206 -0.2265 -0.1259 -0.0524 0.9907
-1.7472 -9.4398 -10.3929 -0.0375 0.9212 0.3872
5.7607 1.6306 -2.6560 0.1230 0.3122 -0.9420
1.7656 9.4425 10.3814 0.0379 -0.9200 -0.3901
0.0255 -9.9703 9.4508 -1.0000 0.0000 0.0000
-0.0255 9.9703 -9.4508 1.0000 0.0000 0.0000
